data_2104272
loop_
_publ_author_name
'Dittrich, B.'
'McKinnon, J. J.'
'Warren, J. E.'

_publ_section_title
;
 Improvement of anisotropic displacement parameters from invariom-model
 refinements for three <small>L</small>-hydroxylysine structures
;
_journal_coeditor_code WS5058
_journal_issue 6
_journal_name_full 'Acta Crystallographica Section B'
_journal_page_first 750
_journal_page_last 759
_journal_paper_doi 10.1107/S0108768108032163
_journal_volume 64
_journal_year 2008
_chemical_formula_moiety 'C6 H16 N2 O3, 2(Cl)'
_chemical_formula_sum 'C6 H16 Cl2 N2 O3'
_chemical_formula_weight 235.11
_space_group_IT_number 4
_symmetry_cell_setting monoclinic
_symmetry_space_group_name_Hall 'P 2yb'
_symmetry_space_group_name_H-M 'P 1 21 1'
_audit_conform_dict_name cif_core.dic
_audit_conform_dict_version 2.2
_audit_creation_method
;
CrysAlis RED, Oxford Diffraction Ltd.,
Version 1.171.31.7 (release 18-10-2006 CrysAlis171 .NET)
(compiled Oct 18 2006,16:28:17)
and
XD routine XDCIF
;
_cell_angle_alpha 90.0
_cell_angle_beta 106.486(2)
_cell_angle_gamma 90.0
_cell_formula_units_Z 2
_cell_length_a 8.6224(2)
_cell_length_b 7.0489(2)
_cell_length_c 9.8061(2)
_cell_measurement_reflns_used 16801
_cell_measurement_temperature 100
_cell_measurement_theta_max 57.4223
_cell_measurement_theta_min 2.7707
_cell_volume 571.50(2)
_computing_cell_refinement
;
CrysAlis RED, Oxford Diffraction Ltd.,
Version 1.171.31.7 (release 18-10-2006 CrysAlis171 .NET)
(compiled Oct 18 2006,16:28:17)
;
_computing_data_collection
;
CrysAlis CCD, Oxford Diffraction Ltd.,
Version 1.171.31.7 (release 18-10-2006 CrysAlis171 .NET)
(compiled Oct 18 2006,16:28:17)
;
_computing_data_reduction
;
CrysAlis RED, Oxford Diffraction Ltd.,
Version 1.171.31.7 (release 18-10-2006 CrysAlis171 .NET)
(compiled Oct 18 2006,16:28:17)
;
_computing_molecular_graphics 'Koritsanszky et al, (2003)'
_computing_publication_material 'Koritsanszky et al, (2003)'
_computing_structure_refinement 'Koritsanszky et al, (2003)'
_diffrn_detector_area_resol_mean 16.0009
_diffrn_measured_fraction_theta_full 0.79
_diffrn_measured_fraction_theta_max 0.99
_diffrn_measurement_device_type 'Oxford Diffraction Xcalibur S'
_diffrn_measurement_method '\w scans'
_diffrn_radiation_monochromator graphite
_diffrn_radiation_source 'Enhance (Mo) X-ray Source'
_diffrn_radiation_type 'Mo K\a'
_diffrn_radiation_wavelength 0.7107
_diffrn_reflns_av_R_equivalents 0.0358
_diffrn_reflns_av_sigmaI/netI 0.0273
_diffrn_reflns_limit_h_max 17
_diffrn_reflns_limit_h_min -17
_diffrn_reflns_limit_k_max 14
_diffrn_reflns_limit_k_min -14
_diffrn_reflns_limit_l_max 19
_diffrn_reflns_limit_l_min -19
_diffrn_reflns_number 29885
_diffrn_reflns_theta_full 45.00
_diffrn_reflns_theta_max 45.29
_diffrn_reflns_theta_min 2.7707
_exptl_absorpt_coefficient_mu 0.548
_exptl_absorpt_correction_T_max 0.916
_exptl_absorpt_correction_T_min 0.878
_exptl_absorpt_correction_type analytical
_exptl_absorpt_process_details
;
CrysAlis RED, Oxford Diffraction Ltd.,
Version 1.171.31.7 (release 18-10-2006 CrysAlis171 .NET)
(compiled Oct 18 2006,16:28:17)
Analytical numeric absorption correction using a multifaceted crystal
model based on expressions derived by R.C. Clark & J.S. Reid.
(Clark, R. C. & Reid, J. S. (1995). Acta Cryst. A51, 887-897)
;
_exptl_crystal_colour colorless
_exptl_crystal_density_diffrn 1.366
_exptl_crystal_description rectangle
_exptl_crystal_F_000 248.0
_exptl_crystal_size_max 0.3689
_exptl_crystal_size_mid 0.2485
_exptl_crystal_size_min 0.2204
_refine_diff_density_max 0.595
_refine_diff_density_min -0.247
_refine_ls_abs_structure_details '(Dittrich <i>et al.</i>, 2006)'
_refine_ls_abs_structure_Flack 0.00(2)
_refine_ls_extinction_method none
_refine_ls_goodness_of_fit_ref 1.73
_refine_ls_hydrogen_treatment constr
_refine_ls_matrix_type full
_refine_ls_number_parameters 181
_refine_ls_number_reflns 6540
_refine_ls_number_restraints 0
_refine_ls_R_factor_all 0.0385
_refine_ls_R_factor_gt 0.0231
_refine_ls_shift/su_max 0
_refine_ls_structure_factor_coef F
_refine_ls_weighting_details
;
     calc w1 = 1/[s^2^(Fo)]
;
_refine_ls_weighting_scheme calc
_refine_ls_wR_factor_ref 0.0181
_reflns_number_gt 6540
_reflns_number_total 9042
_reflns_threshold_expression F>3u(f)
_cod_data_source_file ws5058.cif
_cod_data_source_block II
_cod_original_cell_volume 571.50(3)
_cod_database_code 2104272
_cod_database_fobs_code 2104272

loop_
_symmetry_equiv_pos_as_xyz
+X,+Y,+Z
-X,1/2+Y,-Z

loop_
_atom_site_aniso_label
_atom_site_aniso_U_11
_atom_site_aniso_U_22
_atom_site_aniso_U_33
_atom_site_aniso_U_12
_atom_site_aniso_U_13
_atom_site_aniso_U_23
CL(1) 0.02086(7) 0.01358(7) 0.01903(7) -0.00007(8) 0.00780(5) 0.00216(8)
CL(2) 0.01903(6) 0.01614(8) 0.01750(7) 0.00180(8) 0.00391(5) -0.00263(8)
O(1) 0.0291(3) 0.0192(3) 0.0321(3) 0.0082(2) -0.0070(2) -0.0078(3)
O(2) 0.0240(2) 0.0161(2) 0.0156(2) 0.0016(3) 0.0003(2) -0.0031(3)
O(3) 0.0203(2) 0.0157(2) 0.0148(2) -0.0015(2) 0.0020(2) -0.0010(2)
N(1) 0.0160(3) 0.0162(3) 0.0160(3) 0.0001(2) 0.0044(2) -0.0024(2)
N(2) 0.0193(3) 0.0154(3) 0.0184(3) -0.0003(2) 0.0057(2) 0.0028(2)
C(1) 0.0164(2) 0.0118(4) 0.0190(3) 0.0007(2) 0.0038(2) -0.0013(3)
C(2) 0.0148(3) 0.0140(3) 0.0138(3) -0.0009(2) 0.0026(2) -0.0011(2)
C(3) 0.0144(3) 0.0178(4) 0.0152(3) -0.0017(2) 0.0031(2) -0.0021(3)
C(4) 0.0152(3) 0.0205(4) 0.0144(3) -0.0029(3) 0.0034(2) -0.0014(3)
C(5) 0.0131(3) 0.0143(3) 0.0137(3) 0.0000(2) 0.0030(2) -0.0004(2)
C(6) 0.0162(3) 0.0172(3) 0.0185(3) 0.0011(2) 0.0036(2) 0.0036(3)

loop_
_atom_site_label
_atom_site_fract_x
_atom_site_fract_y
_atom_site_fract_z
_atom_site_U_iso_or_equiv
_atom_site_occupancy
CL(1) 0.68112(2) 0.74566 0.88733(2) 0.018 1
CL(2) -0.65514(2) 0.26022(4) 0.58001(2) 0.018 1
O(1) 0.16852(8) 0.93309(10) 0.91323(7) 0.029 1
O(2) 0.36093(5) 0.75261(12) 1.05516(5) 0.02 1
O(3) -0.24657(6) 0.33080(8) 0.48082(5) 0.018 1
N(1) 0.35366(7) 0.49854(10) 0.84942(7) 0.017 1
N(2) -0.31376(8) 0.06809(10) 0.66336(7) 0.018 1
C(1) 0.26032(8) 0.77895(11) 0.94447(7) 0.016 1
C(2) 0.22081(8) 0.64061(11) 0.82109(8) 0.015 1
C(3) 0.05566(8) 0.54548(12) 0.80251(8) 0.016 1
C(4) -0.01243(9) 0.46390(13) 0.65301(8) 0.017 1
C(5) -0.17532(8) 0.36406(11) 0.62835(8) 0.014 1
C(6) -0.15640(8) 0.17076(12) 0.70019(9) 0.018 1
H(1) 0.2132 1.02318 0.98734 0.031(3) 1
H(3) -0.29036 0.44961 0.43978 0.025(3) 1
H(1A) 0.36036 0.42324 0.9401 0.028(3) 1
H(1B) 0.46356 0.56412 0.86947 0.023(3) 1
H(1C) 0.34122 0.4158 0.76128 0.034(3) 1
H(2A) -0.41305 0.15303 0.65097 0.030(3) 1
H(2B) -0.32068 -0.03333 0.73602 0.038(4) 1
H(2C) -0.33534 -0.00106 0.56813 0.027(3) 1
H(2) 0.22069 0.71412 0.72217 0.026(3) 1
H(3A) 0.06752 0.43872 0.88572 0.037(3) 1
H(3B) -0.02988 0.65101 0.8193 0.032(3) 1
H(4A) 0.07545 0.37179 0.62472 0.026(3) 1
H(4B) -0.02831 0.58302 0.57909 0.030(3) 1
H(5) -0.2606 0.44888 0.66748 0.023(3) 1
H(6A) -0.07236 0.08005 0.66417 0.036(3) 1
H(6B) -0.11295 0.18535 0.81647 0.034(3) 1

loop_
_atom_type_symbol
_atom_type_description
_atom_type_scat_dispersion_real
_atom_type_scat_dispersion_imag
_atom_type_scat_source
C C 0.0033 0.0016 'Invariom modelling (Acta Cryst. A61, 314--320)'
H H 0.0000 0.0000 'Invariom modelling (Acta Cryst. A61, 314--320)'
N N 0.0061 0.0033 'Invariom modelling (Acta Cryst. A61, 314--320)'
O O 0.0106 0.0060 'Invariom modelling (Acta Cryst. A61, 314--320)'

loop_
_geom_angle_atom_site_label_1
_geom_angle_atom_site_label_2
_geom_angle_atom_site_label_3
_geom_angle_site_symmetry_1
_geom_angle_site_symmetry_2
_geom_angle_site_symmetry_3
_geom_angle
_geom_angle_publ_flag
C(1) O(1) H(1) 1_555 1_555 1_555 106.37 yes
C(5) O(3) H(3) 1_555 1_555 1_555 106.74 yes
H(1A) N(1) H(1B) 1_555 1_555 1_555 104.29 yes
H(1A) N(1) H(1C) 1_555 1_555 1_555 113.90 yes
H(1B) N(1) H(1C) 1_555 1_555 1_555 106.83 yes
H(2A) N(2) H(2B) 1_555 1_555 1_555 106.23 yes
H(2A) N(2) H(2C) 1_555 1_555 1_555 103.95 yes
H(2B) N(2) H(2C) 1_555 1_555 1_555 105.75 yes
O(1) C(1) O(2) 1_555 1_555 1_555 124.59(7) yes
O(1) C(1) C(2) 1_555 1_555 1_555 110.98(6) yes
O(2) C(1) C(2) 1_555 1_555 1_555 124.43(7) yes
C(1) C(2) C(3) 1_555 1_555 1_555 111.47(6) yes
C(1) C(2) H(2) 1_555 1_555 1_555 110.17 yes
C(3) C(2) H(2) 1_555 1_555 1_555 109.40 yes
C(2) C(3) C(4) 1_555 1_555 1_555 111.63(6) yes
C(2) C(3) H(3A) 1_555 1_555 1_555 108.94 yes
C(2) C(3) H(3B) 1_555 1_555 1_555 109.11 yes
C(4) C(3) H(3A) 1_555 1_555 1_555 112.71 yes
C(4) C(3) H(3B) 1_555 1_555 1_555 107.98 yes
H(3A) C(3) H(3B) 1_555 1_555 1_555 106.28 yes
C(3) C(4) C(5) 1_555 1_555 1_555 114.25(6) yes
C(3) C(4) H(4A) 1_555 1_555 1_555 111.23 yes
C(3) C(4) H(4B) 1_555 1_555 1_555 106.80 yes
C(5) C(4) H(4A) 1_555 1_555 1_555 111.04 yes
C(5) C(4) H(4B) 1_555 1_555 1_555 108.22 yes
H(4A) C(4) H(4B) 1_555 1_555 1_555 104.70 yes
O(3) C(5) C(4) 1_555 1_555 1_555 110.45(6) yes
O(3) C(5) C(6) 1_555 1_555 1_555 106.39(6) yes
O(3) C(5) H(5) 1_555 1_555 1_555 107.85 yes
C(4) C(5) C(6) 1_555 1_555 1_555 111.49(6) yes
C(4) C(5) H(5) 1_555 1_555 1_555 111.76 yes
C(6) C(5) H(5) 1_555 1_555 1_555 108.69 yes
C(5) C(6) H(6A) 1_555 1_555 1_555 111.51 yes
C(5) C(6) H(6B) 1_555 1_555 1_555 110.90 yes
H(6A) C(6) H(6B) 1_555 1_555 1_555 109.06 yes

loop_
_geom_bond_atom_site_label_1
_geom_bond_atom_site_label_2
_geom_bond_site_symmetry_1
_geom_bond_site_symmetry_2
_geom_bond_distance
_geom_bond_publ_flag
O(1) C(1) 1_555 1_555 1.3279(9) yes
O(1) H(1) 1_555 1_555 0.9596 yes
O(2) C(1) 1_555 1_555 1.1962(8) yes
O(3) C(5) 1_555 1_555 1.4216(9) yes
O(3) H(3) 1_555 1_555 0.9590 yes
N(1) H(1A) 1_555 1_555 1.0230 yes
N(1) H(1B) 1_555 1_555 1.0221 yes
N(1) H(1C) 1_555 1_555 1.0229 yes
N(2) H(2A) 1_555 1_555 1.0233 yes
N(2) H(2B) 1_555 1_555 1.0229 yes
N(2) H(2C) 1_555 1_555 1.0226 yes
C(1) C(2) 1_555 1_555 1.5155(10) yes
C(2) C(3) 1_555 1_555 1.5373(10) yes
C(2) H(2) 1_555 1_555 1.0995 yes
C(3) C(4) 1_555 1_555 1.5284(10) yes
C(3) H(3A) 1_555 1_555 1.0933 yes
C(3) H(3B) 1_555 1_555 1.0925 yes
C(4) C(5) 1_555 1_555 1.5276(10) yes
C(4) H(4A) 1_555 1_555 1.0918 yes
C(4) H(4B) 1_555 1_555 1.0922 yes
C(5) C(6) 1_555 1_555 1.5213(10) yes
C(5) H(5) 1_555 1_555 1.0979 yes
C(6) H(6A) 1_555 1_555 1.0973 yes
C(6) H(6B) 1_555 1_555 1.0994 yes
